data_4108131
loop_
_publ_author_name
'Caixia Yin'
'Gin-Chen Huang'
'Ching-Kuo Kuo'
'Ming-Dung Fu'
'Hao-Cheng Lu'
'Jhih-Hong Ke'
'Kai-Neng Shih'
'Yi-Lin Huang'
'Gene-Hsiang Lee'
'Chen-Yu Yeh'
'Chun-hsien Chen'
'Shie-Ming Peng'

_publ_section_title
;
 Extended Metal-Atom Chains with an Inert Second Row Transition Metal:
 [Ru5(\m5-tpda)4X2] (tpda2-= tripyridyldiamido dianion, X = Cl and NCS)
;
_journal_name_full 'Journal of the American Chemical Society'
_journal_page_first 10090
_journal_page_last 10092
_journal_paper_doi 10.1021/ja8016818
_journal_volume 130
_journal_year 2008
_chemical_formula_sum 'C100 H116 Cl29 N20 O16 Ru9'
_chemical_formula_weight 3791.81
_chemical_name_systematic
; 
 ? 
;
_space_group_IT_number 12
_symmetry_cell_setting monoclinic
_symmetry_space_group_name_Hall '-C 2y'
_symmetry_space_group_name_H-M 'C 1 2/m 1'
_atom_sites_solution_hydrogens geom
_atom_sites_solution_primary direct
_atom_sites_solution_secondary difmap
_audit_creation_method SHELXL-97
_cell_angle_alpha 90.00
_cell_angle_beta 91.697(2)
_cell_angle_gamma 90.00
_cell_formula_units_Z 2
_cell_length_a 21.6686(7)
_cell_length_b 27.6614(12)
_cell_length_c 11.7069(3)
_cell_measurement_reflns_used all
_cell_measurement_temperature 150(2)
_cell_measurement_theta_max 27.50
_cell_measurement_theta_min 1.00
_cell_volume 7013.8(4)
_computing_cell_refinement DENZO-SMN
_computing_data_collection 'NONIUS COLLECT'
_computing_data_reduction DENZO-SMN
_computing_molecular_graphics SHELXTL
_computing_publication_material SHELXTL
_computing_structure_refinement 'SHELXL-97 (Sheldrick, 1997)'
_computing_structure_solution 'SHELXS-97 (Sheldrick, 1990)'
_diffrn_ambient_temperature 150(2)
_diffrn_measured_fraction_theta_full 0.998
_diffrn_measured_fraction_theta_max 0.998
_diffrn_measurement_device_type 'NONIUS KappaCCD'
_diffrn_measurement_method '\w scans'
_diffrn_radiation_monochromator graphite
_diffrn_radiation_source 'fine-focus sealed tube'
_diffrn_radiation_type MoK\a
_diffrn_radiation_wavelength 0.71073
_diffrn_reflns_av_R_equivalents 0.0456
_diffrn_reflns_av_sigmaI/netI 0.0426
_diffrn_reflns_limit_h_max 28
_diffrn_reflns_limit_h_min -28
_diffrn_reflns_limit_k_max 35
_diffrn_reflns_limit_k_min -27
_diffrn_reflns_limit_l_max 15
_diffrn_reflns_limit_l_min -15
_diffrn_reflns_number 35915
_diffrn_reflns_theta_full 27.50
_diffrn_reflns_theta_max 27.50
_diffrn_reflns_theta_min 1.74
_exptl_absorpt_coefficient_mu 1.556
_exptl_absorpt_correction_T_max 0.971
_exptl_absorpt_correction_T_min 0.848
_exptl_absorpt_correction_type multi-scan
_exptl_crystal_colour dark-green
_exptl_crystal_density_diffrn 1.795
_exptl_crystal_description plate
_exptl_crystal_F_000 3746
_exptl_crystal_size_max 0.30
_exptl_crystal_size_mid 0.25
_exptl_crystal_size_min 0.03
_refine_diff_density_max 2.364
_refine_diff_density_min -2.430
_refine_diff_density_rms 0.171
_refine_ls_extinction_method none
_refine_ls_goodness_of_fit_ref 1.059
_refine_ls_hydrogen_treatment constr
_refine_ls_matrix_type full
_refine_ls_number_parameters 529
_refine_ls_number_reflns 8220
_refine_ls_number_restraints 5
_refine_ls_restrained_S_all 1.065
_refine_ls_R_factor_all 0.0915
_refine_ls_R_factor_gt 0.0634
_refine_ls_shift/su_max 0.016
_refine_ls_shift/su_mean 0.001
_refine_ls_structure_factor_coef Fsqd
_refine_ls_weighting_details 'calc w=1/[\s^2^(Fo^2^)+(0.0947P)^2^+78.7498P] where P=(Fo^2^+2Fc^2^)/3'
_refine_ls_weighting_scheme calc
_refine_ls_wR_factor_gt 0.1676
_refine_ls_wR_factor_ref 0.1931
_reflns_number_gt 5833
_reflns_number_total 8220
_reflns_threshold_expression >2sigma(I)
_cod_data_source_file ja8016818-file003.cif
_cod_data_source_block ic10696
_cod_database_code 4108131

loop_
_symmetry_equiv_pos_as_xyz
'x, y, z'
'-x, y, -z'
'x+1/2, y+1/2, z'
'-x+1/2, y+1/2, -z'
'-x, -y, -z'
'x, -y, z'
'-x+1/2, -y+1/2, -z'
'x+1/2, -y+1/2, z'

loop_
_atom_site_label
_atom_site_type_symbol
_atom_site_fract_x
_atom_site_fract_y
_atom_site_fract_z
_atom_site_U_iso_or_equiv
_atom_site_adp_type
_atom_site_occupancy
_atom_site_symmetry_multiplicity
_atom_site_calc_flag
_atom_site_refinement_flags
_atom_site_disorder_assembly
_atom_site_disorder_group
Ru1 Ru 0.17915(3) 0.0000 -0.19727(5) 0.02571(18) Uani 1 2 d S . .
Ru2 Ru 0.08879(3) 0.0000 -0.10025(6) 0.02774(18) Uani 1 2 d S . .
Ru3 Ru 0.0000 0.0000 0.0000 0.0248(2) Uani 1 4 d S . .
Cl1 Cl 0.27894(10) 0.0000 -0.30644(19) 0.0366(5) Uani 1 2 d S . .
N1 N 0.2132(7) 0.0462(6) -0.0697(12) 0.026(3) Uani 0.50 1 d P . .
N2 N 0.1346(4) 0.0208(4) 0.0457(8) 0.030(2) Uani 0.50 1 d P . .
N3 N 0.0506(3) 0.0000 0.1529(6) 0.0272(15) Uani 1 2 d S . .
N4 N -0.0392(4) 0.0230(4) 0.2419(8) 0.030(2) Uani 0.50 1 d P . .
N5 N -0.1341(8) 0.0472(6) 0.3169(13) 0.024(3) Uani 0.50 1 d P . .
N6 N 0.0000 0.0750(3) 0.0000 0.0287(15) Uani 1 2 d S . .
N7 N 0.0717(4) 0.0688(4) -0.1427(8) 0.028(2) Uani 0.50 1 d P . .
N1' N 0.2058(7) 0.0624(6) -0.1009(12) 0.028(3) Uani 0.50 1 d P I .
N5' N -0.1429(8) 0.0604(6) 0.2840(14) 0.027(3) Uani 0.50 1 d P . .
N7' N 0.1026(5) 0.0716(4) -0.0534(9) 0.031(2) Uani 0.50 1 d P I .
C1 C 0.2629(3) 0.0764(3) -0.0893(5) 0.0359(14) Uani 1 1 d . I .
H1A H 0.2851 0.0714 -0.1570 0.043 Uiso 0.50 1 d P A 1
H1'A H 0.2933 0.0603 -0.1319 0.043 Uiso 0.50 1 d P B 2
C2 C 0.2822(3) 0.1132(3) -0.0193(6) 0.0436(17) Uani 1 1 d . . .
H2A H 0.3173 0.1325 -0.0359 0.052 Uiso 0.50 1 d P C 1
H2'A H 0.3248 0.1219 -0.0171 0.052 Uiso 0.50 1 d P D 2
C6 C 0.1121(5) 0.0105(4) 0.1523(9) 0.024(3) Uani 0.50 1 d P . .
C7 C 0.1475(5) 0.0093(6) 0.2542(10) 0.032(5) Uani 0.50 1 d P . .
H7A H 0.1919 0.0115 0.2522 0.038 Uiso 0.50 1 d P . .
C8 C 0.1188(4) 0.0000 0.3542(8) 0.038(2) Uani 1 2 d S . .
H8A H 0.1423 0.0000 0.4237 0.046 Uiso 1 2 d S . .
C9 C 0.0577(6) 0.0114(4) 0.3563(9) 0.035(4) Uani 0.50 1 d P . .
H9A H 0.0371 0.0146 0.4282 0.043 Uiso 0.50 1 d P . .
C10 C 0.0229(5) 0.0134(4) 0.2533(10) 0.030(3) Uani 0.50 1 d P . .
C14 C -0.1402(3) 0.1083(3) 0.4577(6) 0.0397(15) Uani 1 1 d . . .
H14A H -0.1652 0.1269 0.5066 0.048 Uiso 0.50 1 calc PR E 1
H14B H -0.1582 0.1169 0.5279 0.048 Uiso 0.50 1 d PR E 2
C15 C -0.1661(3) 0.0735(3) 0.3885(5) 0.0346(14) Uani 1 1 d . . .
H15A H -0.2094 0.0684 0.3919 0.042 Uiso 0.50 1 d P F 1
H15B H -0.2027 0.0582 0.4126 0.042 Uiso 0.50 1 d P G 2
C16 C 0.0000 0.1744(4) 0.0000 0.037(2) Uani 1 2 d S . .
H16A H 0.0000 0.2087 0.0000 0.045 Uiso 0.50 2 calc SPR H 1
H16B H 0.0000 0.2087 0.0000 0.045 Uiso 0.50 2 d SPR H 2
C3 C 0.2466(10) 0.1214(7) 0.0827(15) 0.034(4) Uani 0.50 1 d P I 1
H3A H 0.2548 0.1482 0.1313 0.040 Uiso 0.50 1 calc PR I 1
C4 C 0.2003(6) 0.0887(5) 0.1062(11) 0.037(3) Uani 0.50 1 d P I 1
H4A H 0.1792 0.0918 0.1759 0.044 Uiso 0.50 1 calc PR I 1
C5 C 0.1836(5) 0.0517(5) 0.0325(10) 0.028(2) Uani 0.50 1 d P I 1
C11 C -0.0705(6) 0.0524(5) 0.3181(10) 0.031(3) Uani 0.50 1 d P I 1
C12 C -0.0422(6) 0.0884(5) 0.3859(11) 0.035(3) Uani 0.50 1 d P I 1
H12A H 0.0011 0.0930 0.3827 0.041 Uiso 0.50 1 calc PR I 1
C13 C -0.0755(10) 0.1164(8) 0.455(2) 0.044(5) Uani 0.50 1 d P I 1
H13A H -0.0563 0.1408 0.5014 0.053 Uiso 0.50 1 calc PR I 1
C17 C 0.0364(6) 0.0970(5) -0.0716(13) 0.025(3) Uani 0.50 1 d P I 1
C18 C 0.0401(11) 0.1490(8) -0.0721(13) 0.032(5) Uani 0.50 1 d P I 1
H18A H 0.0682 0.1656 -0.1189 0.038 Uiso 0.50 1 calc PR I 1
C3' C 0.2441(11) 0.1366(9) 0.0451(17) 0.043(5) Uani 0.50 1 d P I 2
H3'A H 0.2582 0.1615 0.0954 0.052 Uiso 0.50 1 calc PR I 2
C4' C 0.1820(6) 0.1238(5) 0.0371(11) 0.040(3) Uani 0.50 1 d P I 2
H4'A H 0.1528 0.1397 0.0832 0.048 Uiso 0.50 1 calc PR I 2
C5' C 0.1630(5) 0.0878(5) -0.0385(11) 0.030(3) Uani 0.50 1 d P I 2
C11' C -0.0935(5) 0.0843(4) 0.2471(10) 0.026(2) Uani 0.50 1 d P . 2
C12' C -0.0633(6) 0.1196(5) 0.3150(10) 0.032(3) Uani 0.50 1 d P I 2
H12B H -0.0274 0.1355 0.2894 0.038 Uiso 0.50 1 calc PR I 2
C13' C -0.0881(10) 0.1307(9) 0.4231(17) 0.041(5) Uani 0.50 1 d P I 2
H13B H -0.0681 0.1538 0.4713 0.049 Uiso 0.50 1 calc PR I 2
C17' C 0.0536(7) 0.1020(7) -0.0264(14) 0.034(4) Uani 0.50 1 d P I 2
C18' C 0.0508(10) 0.1503(9) -0.0302(14) 0.034(5) Uani 0.50 1 d P I 2
H18B H 0.0856 0.1679 -0.0549 0.041 Uiso 0.50 1 calc PR I 2
Ru4 Ru 0.0000 0.32433(3) 0.5000 0.03208(19) Uani 1 2 d S . .
Ru5 Ru 0.0000 0.40690(3) 0.5000 0.03195(19) Uani 1 2 d S . .
Cl2 Cl 0.0000 0.23457(10) 0.5000 0.0599(8) Uani 1 2 d S . .
Cl3 Cl 0.0000 0.5000 0.5000 0.0494(9) Uani 1 4 d S . .
O1 O 0.08521(19) 0.32549(17) 0.4308(4) 0.0374(10) Uani 1 1 d . . .
O2 O 0.0851(2) 0.40634(17) 0.4318(4) 0.0390(11) Uani 1 1 d . . .
O3 O -0.0397(2) 0.32511(18) 0.3402(4) 0.0408(11) Uani 1 1 d . . .
O4 O -0.0391(2) 0.40595(18) 0.3418(4) 0.0411(11) Uani 1 1 d . . .
C19 C 0.1101(3) 0.3663(3) 0.4109(6) 0.0401(16) Uani 1 1 d . . .
C20 C 0.1734(4) 0.3656(3) 0.3620(9) 0.061(2) Uani 1 1 d . . .
H20A H 0.1876 0.3988 0.3509 0.091 Uiso 1 1 calc R . .
H20B H 0.1717 0.3487 0.2883 0.091 Uiso 1 1 calc R . .
H20C H 0.2020 0.3487 0.4147 0.091 Uiso 1 1 calc R . .
C21 C -0.0515(3) 0.3657(3) 0.2937(6) 0.0414(16) Uani 1 1 d . . .
C22 C -0.0819(4) 0.3658(4) 0.1777(7) 0.063(2) Uani 1 1 d . . .
H22A H -0.0882 0.3325 0.1517 0.094 Uiso 1 1 calc R . .
H22B H -0.0556 0.3829 0.1242 0.094 Uiso 1 1 calc R . .
H22C H -0.1219 0.3823 0.1811 0.094 Uiso 1 1 calc R . .
C23 C 0.3619(5) 0.2673(5) 0.2849(11) 0.091(4) Uani 1 1 d . . .
H23A H 0.3788 0.2387 0.2456 0.109 Uiso 1 1 calc R . .
H23B H 0.3968 0.2890 0.3057 0.109 Uiso 1 1 calc R . .
C24 C 0.3319(4) 0.2514(4) 0.3898(9) 0.071(3) Uani 1 1 d . . .
H24A H 0.3109 0.2794 0.4244 0.085 Uiso 1 1 calc R . .
H24B H 0.3639 0.2399 0.4454 0.085 Uiso 1 1 calc R . .
Cl4 Cl 0.31082(14) 0.29771(17) 0.1910(3) 0.1192(14) Uani 1 1 d . . .
Cl5 Cl 0.2779(2) 0.20515(16) 0.3644(3) 0.1340(17) Uani 1 1 d . . .
C25 C 0.0845(8) 0.2270(4) 0.2390(16) 0.156(7) Uiso 1 1 d D . .
H25A H 0.0407 0.2249 0.2129 0.187 Uiso 1 1 calc R . .
H25B H 0.0867 0.2492 0.3054 0.187 Uiso 1 1 calc R . .
C26 C 0.1212(9) 0.2484(6) 0.1445(18) 0.206(10) Uiso 1 1 d D . .
H26A H 0.1239 0.2252 0.0803 0.248 Uiso 1 1 calc R . .
H26B H 0.1636 0.2562 0.1725 0.248 Uiso 1 1 calc R . .
Cl6 Cl 0.10885(19) 0.16979(12) 0.2838(3) 0.1031(11) Uani 1 1 d D . .
Cl7 Cl 0.0834(3) 0.2999(2) 0.1008(5) 0.204(3) Uani 1 1 d D . .
C27 C 0.3341(8) 0.0177(7) 0.4050(14) 0.060(5) Uani 0.50 1 d P . .
H27A H 0.3644 0.0247 0.4664 0.072 Uiso 0.50 1 d P . .
H27B H 0.3088 -0.0086 0.4349 0.072 Uiso 0.50 1 d P . .
C28 C 0.3647(9) 0.0000 0.310(2) 0.131(9) Uani 1 2 d S . .
H28A H 0.4104 0.0000 0.3112 0.158 Uiso 1 2 calc SR . .
H28B H 0.3432 0.0000 0.2345 0.158 Uiso 1 2 calc SR . .
Cl8 Cl 0.28784(19) 0.06887(18) 0.3775(4) 0.0607(11) Uani 0.50 1 d P . .
Cl9 Cl 0.3206(3) 0.0000 0.1831(6) 0.240(6) Uani 1 2 d S . .
C29 C 0.0564(10) 0.47376(18) 0.2063(13) 0.181(9) Uiso 1 1 d D . .
H29A H 0.0157 0.4663 0.2382 0.217 Uiso 1 1 calc R . .
H29B H 0.0866 0.4663 0.2689 0.217 Uiso 1 1 calc R . .
Cl10 Cl 0.0660(2) 0.4287(3) 0.1198(6) 0.196(3) Uani 1 1 d D . .

loop_
_atom_site_aniso_label
_atom_site_aniso_U_11
_atom_site_aniso_U_22
_atom_site_aniso_U_33
_atom_site_aniso_U_23
_atom_site_aniso_U_13
_atom_site_aniso_U_12
Ru1 0.0188(3) 0.0316(4) 0.0269(3) 0.000 0.0033(2) 0.000
Ru2 0.0195(3) 0.0345(4) 0.0295(3) 0.000 0.0050(3) 0.000
Ru3 0.0176(4) 0.0308(5) 0.0262(4) 0.000 0.0024(3) 0.000
Cl1 0.0283(10) 0.0428(13) 0.0392(11) 0.000 0.0085(9) 0.000
N1 0.025(6) 0.030(8) 0.024(7) 0.005(5) 0.007(5) -0.002(6)
N2 0.022(4) 0.039(6) 0.029(5) -0.001(4) -0.002(4) -0.004(4)
N3 0.024(3) 0.031(4) 0.027(3) 0.000 0.001(3) 0.000
N4 0.021(4) 0.042(6) 0.029(5) -0.009(4) 0.002(4) -0.004(4)
N5 0.030(7) 0.020(8) 0.022(7) 0.007(5) 0.004(6) -0.005(6)
N6 0.018(3) 0.041(4) 0.027(3) 0.000 0.002(3) 0.000
N7 0.022(5) 0.034(6) 0.030(5) 0.007(4) 0.003(4) -0.002(4)
N1' 0.028(7) 0.035(9) 0.021(7) 0.008(5) 0.001(5) -0.012(6)
N5' 0.026(7) 0.027(9) 0.029(9) 0.006(5) 0.003(6) -0.001(6)
N7' 0.028(5) 0.031(6) 0.035(5) 0.000(4) 0.008(4) 0.002(4)
C1 0.028(3) 0.046(4) 0.035(3) -0.002(3) 0.006(3) -0.005(3)
C2 0.037(4) 0.052(5) 0.042(4) -0.003(3) 0.000(3) -0.011(3)
C6 0.027(5) 0.021(11) 0.026(5) -0.001(4) 0.005(4) 0.002(4)
C7 0.025(5) 0.028(15) 0.042(6) 0.001(5) 0.000(4) 0.000(5)
C8 0.031(5) 0.048(6) 0.035(5) 0.000 -0.006(4) 0.000
C9 0.043(6) 0.039(13) 0.025(5) -0.004(5) 0.004(4) 0.002(5)
C10 0.031(5) 0.023(8) 0.037(6) -0.003(4) 0.007(5) -0.003(4)
C14 0.036(3) 0.046(4) 0.038(3) -0.008(3) 0.010(3) -0.004(3)
C15 0.029(3) 0.042(4) 0.033(3) 0.000(3) 0.005(2) 0.006(3)
C16 0.038(5) 0.035(5) 0.039(5) 0.000 0.003(4) 0.000
C3 0.034(8) 0.041(11) 0.026(9) -0.004(7) 0.001(7) -0.005(8)
C4 0.036(7) 0.041(8) 0.034(6) 0.001(6) 0.008(5) 0.002(6)
C5 0.021(5) 0.035(7) 0.028(6) 0.004(5) 0.003(4) 0.002(5)
C11 0.031(6) 0.034(7) 0.029(6) -0.002(5) 0.008(5) 0.000(5)
C12 0.024(6) 0.043(8) 0.037(7) -0.008(6) 0.006(5) -0.008(5)
C13 0.027(9) 0.041(12) 0.064(15) -0.018(9) -0.013(8) 0.008(8)
C17 0.020(7) 0.025(7) 0.030(8) -0.007(6) 0.008(6) -0.004(5)
C18 0.055(13) 0.026(8) 0.016(9) 0.007(8) 0.016(8) 0.010(8)
C3' 0.039(9) 0.055(14) 0.036(11) 0.004(8) -0.009(8) -0.013(9)
C4' 0.029(6) 0.052(9) 0.038(7) -0.013(6) 0.003(5) -0.003(6)
C5' 0.021(5) 0.035(7) 0.035(6) 0.000(5) 0.004(5) -0.003(5)
C11' 0.021(5) 0.028(6) 0.028(6) 0.001(5) 0.004(4) 0.006(4)
C12' 0.029(6) 0.037(7) 0.030(6) 0.002(5) 0.003(5) -0.006(5)
C13' 0.038(11) 0.050(13) 0.036(10) -0.010(8) -0.004(8) 0.015(8)
C17' 0.028(8) 0.043(9) 0.032(9) -0.003(7) 0.000(6) -0.010(7)
C18' 0.032(8) 0.041(9) 0.029(11) 0.010(10) 0.007(9) -0.013(7)
Ru4 0.0260(3) 0.0275(4) 0.0428(4) 0.000 0.0011(3) 0.000
Ru5 0.0295(4) 0.0278(4) 0.0382(4) 0.000 -0.0055(3) 0.000
Cl2 0.0404(13) 0.0272(13) 0.112(2) 0.000 -0.0011(14) 0.000
Cl3 0.050(2) 0.0274(17) 0.069(2) 0.000 -0.0149(18) 0.000
O1 0.025(2) 0.033(3) 0.053(3) -0.001(2) 0.0016(19) 0.0002(19)
O2 0.030(2) 0.034(3) 0.053(3) 0.005(2) -0.002(2) -0.0056(19)
O3 0.039(3) 0.038(3) 0.045(3) -0.011(2) -0.002(2) -0.004(2)
O4 0.040(3) 0.041(3) 0.042(3) 0.006(2) -0.012(2) 0.001(2)
C19 0.034(3) 0.039(4) 0.048(4) 0.009(3) 0.001(3) -0.006(3)
C20 0.039(4) 0.058(5) 0.087(6) 0.009(5) 0.017(4) -0.001(4)
C21 0.035(3) 0.049(4) 0.040(4) -0.002(3) -0.003(3) -0.002(3)
C22 0.068(6) 0.076(6) 0.044(4) -0.004(4) -0.018(4) -0.005(5)
C23 0.067(6) 0.083(8) 0.122(10) 0.036(7) 0.012(6) 0.015(6)
C24 0.056(5) 0.069(7) 0.088(7) 0.013(5) -0.001(5) 0.004(5)
Cl4 0.0713(18) 0.165(4) 0.121(3) 0.070(3) -0.0017(17) -0.001(2)
Cl5 0.187(4) 0.134(3) 0.081(2) 0.013(2) 0.011(2) -0.091(3)
Cl6 0.159(3) 0.078(2) 0.0744(17) 0.0126(15) 0.0303(19) 0.030(2)
Cl7 0.225(6) 0.180(5) 0.200(5) 0.128(5) -0.099(5) -0.100(5)
C27 0.068(10) 0.062(12) 0.050(9) -0.005(7) 0.014(8) -0.006(8)
C28 0.081(13) 0.15(2) 0.16(2) 0.000 -0.048(14) 0.000
Cl8 0.054(2) 0.069(3) 0.059(2) -0.011(2) -0.0027(18) 0.016(2)
Cl9 0.111(5) 0.51(2) 0.095(4) 0.000 -0.031(4) 0.000
Cl10 0.110(3) 0.234(6) 0.249(6) -0.150(5) 0.085(4) -0.050(4)

loop_
_atom_type_symbol
_atom_type_description
_atom_type_scat_dispersion_real
_atom_type_scat_dispersion_imag
_atom_type_scat_source
C C 0.0033 0.0016 'International Tables Vol C Tables 4.2.6.8 and 6.1.1.4'
H H 0.0000 0.0000 'International Tables Vol C Tables 4.2.6.8 and 6.1.1.4'
N N 0.0061 0.0033 'International Tables Vol C Tables 4.2.6.8 and 6.1.1.4'
O O 0.0106 0.0060 'International Tables Vol C Tables 4.2.6.8 and 6.1.1.4'
Ru Ru -1.2594 0.8363 'International Tables Vol C Tables 4.2.6.8 and 6.1.1.4'
Cl Cl 0.1484 0.1585 'International Tables Vol C Tables 4.2.6.8 and 6.1.1.4'

loop_
_geom_angle_atom_site_label_1
_geom_angle_atom_site_label_2
_geom_angle_atom_site_label_3
_geom_angle
_geom_angle_site_symmetry_1
_geom_angle_site_symmetry_3
N1 Ru1 N1 75.7(7) . 6
N1 Ru1 N5' 162.9(5) . 5
N1 Ru1 N5' 88.7(5) 6 5
N1 Ru1 N5' 88.7(5) . 2
N1 Ru1 N5' 162.9(5) 6 2
N5' Ru1 N5' 105.7(7) 5 2
N1 Ru1 N5 173.1(6) . 5
N1 Ru1 N5 103.9(5) 6 5
N5' Ru1 N5 15.2(3) 5 5
N5' Ru1 N5 90.7(6) 2 5
N1 Ru1 N5 103.9(5) . 2
N1 Ru1 N5 173.1(6) 6 2
N5' Ru1 N5 90.7(6) 5 2
N5' Ru1 N5 15.2(3) 2 2
N5 Ru1 N5 75.6(7) 5 2
N1 Ru1 N1' 16.2(3) . .
N1 Ru1 N1' 91.9(6) 6 .
N5' Ru1 N1' 173.4(6) 5 .
N5' Ru1 N1' 72.7(5) 2 .
N5 Ru1 N1' 162.8(5) 5 .
N5 Ru1 N1' 87.9(5) 2 .
N1 Ru1 N1' 91.9(6) . 6
N1 Ru1 N1' 16.2(3) 6 6
N5' Ru1 N1' 72.7(5) 5 6
N5' Ru1 N1' 173.4(6) 2 6
N5 Ru1 N1' 87.9(5) 5 6
N5 Ru1 N1' 162.8(5) 2 6
N1' Ru1 N1' 108.1(7) . 6
N1 Ru1 Ru2 86.2(4) . .
N1 Ru1 Ru2 86.2(4) 6 .
N5' Ru1 Ru2 85.8(5) 5 .
N5' Ru1 Ru2 85.8(5) 2 .
N5 Ru1 Ru2 86.8(5) 5 .
N5 Ru1 Ru2 86.8(5) 2 .
N1' Ru1 Ru2 87.7(4) . .
N1' Ru1 Ru2 87.7(4) 6 .
N1 Ru1 Cl1 94.1(4) . .
N1 Ru1 Cl1 94.1(4) 6 .
N5' Ru1 Cl1 93.9(5) 5 .
N5' Ru1 Cl1 93.9(5) 2 .
N5 Ru1 Cl1 92.8(5) 5 .
N5 Ru1 Cl1 92.8(5) 2 .
N1' Ru1 Cl1 92.6(4) . .
N1' Ru1 Cl1 92.6(4) 6 .
Ru2 Ru1 Cl1 179.54(6) . .
N7 Ru2 N7 144.4(6) 6 .
N7 Ru2 N2 124.1(4) 6 .
N7 Ru2 N2 91.2(4) . .
N7 Ru2 N2 91.2(4) 6 6
N7 Ru2 N2 124.1(4) . 6
N2 Ru2 N2 32.9(6) . 6
N7 Ru2 N4 54.2(4) 6 5
N7 Ru2 N4 90.3(4) . 5
N2 Ru2 N4 176.8(4) . 5
N2 Ru2 N4 145.4(4) 6 5
N7 Ru2 N4 90.3(4) 6 2
N7 Ru2 N4 54.2(4) . 2
N2 Ru2 N4 145.4(4) . 2
N2 Ru2 N4 176.8(4) 6 2
N4 Ru2 N4 36.2(6) 5 2
N7 Ru2 N7' 177.4(4) 6 .
N7 Ru2 N7' 35.0(4) . .
N2 Ru2 N7' 56.3(4) . .
N2 Ru2 N7' 89.2(4) 6 .
N4 Ru2 N7' 125.3(4) 5 .
N4 Ru2 N7' 89.2(4) 2 .
N7 Ru2 N7' 35.0(4) 6 6
N7 Ru2 N7' 177.4(4) . 6
N2 Ru2 N7' 89.2(4) . 6
N2 Ru2 N7' 56.3(4) 6 6
N4 Ru2 N7' 89.2(4) 5 6
N4 Ru2 N7' 125.3(4) 2 6
N7' Ru2 N7' 145.4(6) . 6
N7 Ru2 Ru3 88.6(3) 6 .
N7 Ru2 Ru3 88.6(3) . .
N2 Ru2 Ru3 88.1(3) . .
N2 Ru2 Ru3 88.1(3) 6 .
N4 Ru2 Ru3 89.2(3) 5 .
N4 Ru2 Ru3 89.2(3) 2 .
N7' Ru2 Ru3 88.9(3) . .
N7' Ru2 Ru3 88.9(3) 6 .
N7 Ru2 Ru1 91.8(3) 6 .
N7 Ru2 Ru1 91.8(3) . .
N2 Ru2 Ru1 90.8(3) . .
N2 Ru2 Ru1 90.8(3) 6 .
N4 Ru2 Ru1 92.0(3) 5 .
N4 Ru2 Ru1 92.0(3) 2 .
N7' Ru2 Ru1 90.7(3) . .
N7' Ru2 Ru1 90.7(3) 6 .
Ru3 Ru2 Ru1 178.77(4) . .
N3 Ru3 N3 180.0(3) 5 .
N3 Ru3 N6 90.0 5 5
N3 Ru3 N6 90.0 . 5
N3 Ru3 N6 90.0 5 .
N3 Ru3 N6 90.0 . .
N6 Ru3 N6 180.0 5 .
N3 Ru3 Ru2 89.34(19) 5 .
N3 Ru3 Ru2 90.66(19) . .
N6 Ru3 Ru2 90.0 5 .
N6 Ru3 Ru2 90.0 . .
N3 Ru3 Ru2 90.66(19) 5 5
N3 Ru3 Ru2 89.34(19) . 5
N6 Ru3 Ru2 90.0 5 5
N6 Ru3 Ru2 90.0 . 5
Ru2 Ru3 Ru2 180.00(3) . 5
N1' N1 C5 109(3) . .
N1' N1 C1 69(3) . .
C5 N1 C1 117.4(13) . .
N1' N1 C5' 56(3) . .
C5 N1 C5' 53.1(8) . .
C1 N1 C5' 98.1(10) . .
N1' N1 Ru1 87(3) . .
C5 N1 Ru1 121.6(11) . .
C1 N1 Ru1 120.7(9) . .
C5' N1 Ru1 111.6(9) . .
N2 N2 C5 128.5(7) 6 .
N2 N2 C6 78.1(6) 6 .
C5 N2 C6 121.5(9) . .
N2 N2 C6 57.3(5) 6 6
C5 N2 C6 132.5(9) . 6
C6 N2 C6 20.8(7) . 6
N2 N2 Ru2 73.6(3) 6 .
C5 N2 Ru2 116.2(8) . .
C6 N2 Ru2 121.6(7) . .
C6 N2 Ru2 110.4(6) 6 .
C6 N3 C6 24.7(9) 6 .
C6 N3 C10 120.6(8) 6 .
C6 N3 C10 113.3(8) . .
C6 N3 C10 113.3(8) 6 6
C6 N3 C10 120.6(8) . 6
C10 N3 C10 31.0(9) . 6
C6 N3 Ru3 119.2(6) 6 .
C6 N3 Ru3 119.2(6) . .
C10 N3 Ru3 120.1(6) . .
C10 N3 Ru3 120.1(6) 6 .
N4 N4 C10 78.8(6) 6 .
N4 N4 C11 125.6(7) 6 .
C10 N4 C11 123.0(10) . .
N4 N4 C10 53.2(5) 6 6
C10 N4 C10 25.6(8) . 6
C11 N4 C10 134.5(10) . 6
N4 N4 N7 133.3(4) 6 2
C10 N4 N7 123.3(9) . 2
C11 N4 N7 79.6(8) . 2
C10 N4 N7 138.6(8) 6 2
N4 N4 Ru2 71.9(3) 6 5
C10 N4 Ru2 120.4(8) . 5
C11 N4 Ru2 116.3(8) . 5
C10 N4 Ru2 106.1(6) 6 5
N7 N4 Ru2 61.4(4) 2 5
N5' N5 C15 84(3) . .
N5' N5 C11 105(4) . .
C15 N5 C11 118.4(14) . .
N5' N5 C11' 54(3) . .
C15 N5 C11' 106.1(11) . .
C11 N5 C11' 51.2(9) . .
N5' N5 Ru1 79(3) . 5
C15 N5 Ru1 121.1(11) . 5
C11 N5 Ru1 120.5(12) . 5
C11' N5 Ru1 107.9(9) . 5
C17 N6 C17 124.8(14) . 2
C17 N6 C17' 27.2(6) . .
C17 N6 C17' 113.7(9) 2 .
C17 N6 C17' 113.7(9) . 2
C17 N6 C17' 27.2(6) 2 2
C17' N6 C17' 116.5(16) . 2
C17 N6 Ru3 117.6(7) . .
C17 N6 Ru3 117.6(7) 2 .
C17' N6 Ru3 121.7(8) . .
C17' N6 Ru3 121.7(8) 2 .
N7' N7 C17 75.5(10) . .
N7' N7 C11' 122.6(10) . 2
C17 N7 C11' 124.0(11) . 2
N7' N7 C17' 54.2(8) . .
C17 N7 C17' 21.6(7) . .
C11' N7 C17' 129.0(11) 2 .
N7' N7 N4 140.4(10) . 2
C17 N7 N4 123.8(9) . 2
C11' N7 N4 78.0(7) 2 2
C17' N7 N4 141.6(8) . 2
N7' N7 Ru2 76.0(7) . .
C17 N7 Ru2 119.3(8) . .
C11' N7 Ru2 116.6(8) 2 .
C17' N7 Ru2 111.2(8) . .
N4 N7 Ru2 64.4(5) 2 .
N1 N1' C1 86(3) . .
N1 N1' C5' 103(3) . .
C1 N1' C5' 116.4(14) . .
N1 N1' C5 51(2) . .
C1 N1' C5 104.7(10) . .
C5' N1' C5 51.9(8) . .
N1 N1' Ru1 77(3) . .
C1 N1' Ru1 122.5(11) . .
C5' N1' Ru1 120.8(11) . .
C5 N1' Ru1 105.6(8) . .
N5 N5' C11' 107(4) . .
N5 N5' C15 72(3) . .
C11' N5' C15 118.0(15) . .
N5 N5' C11 56(3) . .
C11' N5' C11 51.0(9) . .
C15 N5' C11 101.1(11) . .
N5 N5' Ru1 86(3) . 5
C11' N5' Ru1 121.9(12) . 5
C15 N5' Ru1 119.8(11) . 5
C11 N5' Ru1 110.9(10) . 5
N7 N7' C5' 128.0(11) . .
N7 N7' C17' 80.4(10) . .
C5' N7' C17' 119.8(12) . .
N7 N7' C17 56.8(8) . .
C5' N7' C17 135.3(11) . .
C17' N7' C17 23.9(6) . .
N7 N7' Ru2 69.1(7) . .
C5' N7' Ru2 117.9(8) . .
C17' N7' Ru2 122.0(9) . .
C17 N7' Ru2 105.2(7) . .
N1' C1 C2 123.9(10) . .
N1' C1 N1 25.4(6) . .
C2 C1 N1 125.1(9) . .
C3' C2 C1 122.0(12) . .
C3' C2 C3 24.8(9) . .
C1 C2 C3 116.6(10) . .
C6 C6 N3 77.7(4) 6 .
C6 C6 N2 101.9(6) 6 .
N3 C6 N2 114.8(9) . .
C6 C6 C7 88.6(8) 6 .
N3 C6 C7 120.0(9) . .
N2 C6 C7 125.2(10) . .
C6 C6 C7 68.5(7) 6 6
N3 C6 C7 113.1(9) . 6
N2 C6 C7 127.4(9) . 6
C7 C6 C7 20.1(12) . 6
C6 C6 N2 57.3(5) 6 6
N3 C6 N2 102.0(7) . 6
N2 C6 N2 44.5(9) . 6
C7 C6 N2 118.6(9) . 6
C7 C6 N2 105.1(9) 6 6
C7 C7 C8 79.1(6) 6 .
C7 C7 C6 91.4(8) 6 .
C8 C7 C6 119.0(10) . .
C7 C7 C6 68.5(7) 6 6
C8 C7 C6 112.2(9) . 6
C6 C7 C6 22.8(8) . 6
C9 C8 C9 26.8(11) . 6
C9 C8 C7 121.7(9) . 6
C9 C8 C7 116.0(9) 6 6
C9 C8 C7 116.0(9) . .
C9 C8 C7 121.7(9) 6 .
C7 C8 C7 21.8(13) 6 .
C9 C9 C8 76.6(5) 6 .
C9 C9 C10 92.2(7) 6 .
C8 C9 C10 119.4(10) . .
C9 C9 C10 64.0(6) 6 6
C8 C9 C10 109.4(9) . 6
C10 C9 C10 28.2(9) . 6
C10 C10 N4 101.2(6) 6 .
C10 C10 N3 74.5(5) 6 .
N4 C10 N3 114.7(10) . .
C10 C10 C9 87.8(7) 6 .
N4 C10 C9 126.1(11) . .
N3 C10 C9 118.8(10) . .
C10 C10 C9 64.0(6) 6 6
N4 C10 C9 127.5(10) . 6
N3 C10 C9 109.0(9) . 6
C9 C10 C9 23.9(10) . 6
C10 C10 N4 53.2(5) 6 6
N4 C10 N4 48.0(9) . 6
N3 C10 N4 98.0(8) . 6
C9 C10 N4 116.9(10) . 6
C9 C10 N4 99.5(8) 6 6
C13' C14 C15 118.2(11) . .
C13' C14 C13 25.0(9) . .
C15 C14 C13 119.2(11) . .
N5 C15 C14 123.4(9) . .
N5 C15 N5' 23.7(6) . .
C14 C15 N5' 123.7(9) . .
C18' C16 C18' 121(2) . 2
C18' C16 C18 22.3(9) . .
C18' C16 C18 115.7(10) 2 .
C18' C16 C18 115.7(10) . 2
C18' C16 C18 22.3(9) 2 2
C18 C16 C18 121(2) . 2
C4 C3 C2 117.8(16) . .
C5 C4 C3 122.6(13) . .
N2 C5 C4 125.4(11) . .
N2 C5 N1 114.1(12) . .
C4 C5 N1 120.2(12) . .
N2 C5 N1' 117.3(10) . .
C4 C5 N1' 112.0(11) . .
N1 C5 N1' 19.7(8) . .
N5 C11 N4 115.7(12) . .
N5 C11 C12 119.9(12) . .
N4 C11 C12 124.1(11) . .
N5 C11 N5' 19.5(6) . .
N4 C11 N5' 114.0(11) . .
C12 C11 N5' 116.6(12) . .
C13 C12 C11 121.1(14) . .
C12 C13 C14 117.7(17) . .
N6 C17 N7 118.1(12) . .
N6 C17 C18 120.0(13) . .
N7 C17 C18 121.9(14) . .
N6 C17 N7' 105.2(11) . .
N7 C17 N7' 47.7(7) . .
C18 C17 N7' 112.8(14) . .
C16 C18 C17 117.2(17) . .
C2 C3' C4' 117.5(19) . .
C5' C4' C3' 119.6(15) . .
N1' C5' C4' 120.5(12) . .
N1' C5' N7' 114.5(12) . .
C4' C5' N7' 124.9(11) . .
N1' C5' N1 20.9(6) . .
C4' C5' N1 117.4(11) . .
N7' C5' N1 112.2(11) . .
N5' C11' N7 115.1(12) . 2
N5' C11' C12' 121.5(12) . .
N7 C11' C12' 123.1(10) 2 .
N5' C11' N5 19.6(8) . .
N7 C11' N5 117.2(11) 2 .
C12' C11' N5 114.4(11) . .
C11' C12' C13' 118.0(14) . .
C14 C13' C12' 120.4(18) . .
C18' C17' N7' 128.8(16) . .
C18' C17' N6 119.8(16) . .
N7' C17' N6 111.3(13) . .
C18' C17' N7 121.7(14) . .
N7' C17' N7 45.4(7) . .
N6 C17' N7 95.7(10) . .
C17' C18' C16 121.5(17) . .
O3 Ru4 O3 178.8(3) 2_556 .
O3 Ru4 O1 90.11(19) 2_556 .
O3 Ru4 O1 89.87(19) . .
O3 Ru4 O1 89.87(19) 2_556 2_556
O3 Ru4 O1 90.11(19) . 2_556
O1 Ru4 O1 178.2(3) . 2_556
O3 Ru4 Ru5 89.39(14) 2_556 .
O3 Ru4 Ru5 89.39(14) . .
O1 Ru4 Ru5 89.10(13) . .
O1 Ru4 Ru5 89.10(13) 2_556 .
O3 Ru4 Cl2 90.61(14) 2_556 .
O3 Ru4 Cl2 90.61(14) . .
O1 Ru4 Cl2 90.90(13) . .
O1 Ru4 Cl2 90.90(13) 2_556 .
Ru5 Ru4 Cl2 180.0 . .
O4 Ru5 O4 178.5(3) . 2_556
O4 Ru5 O2 90.0(2) . .
O4 Ru5 O2 90.0(2) 2_556 .
O4 Ru5 O2 90.0(2) . 2_556
O4 Ru5 O2 90.0(2) 2_556 2_556
O2 Ru5 O2 179.1(3) . 2_556
O4 Ru5 Ru4 89.25(14) . .
O4 Ru5 Ru4 89.25(14) 2_556 .
O2 Ru5 Ru4 89.56(13) . .
O2 Ru5 Ru4 89.56(13) 2_556 .
O4 Ru5 Cl3 90.75(14) . .
O4 Ru5 Cl3 90.75(14) 2_556 .
O2 Ru5 Cl3 90.44(13) . .
O2 Ru5 Cl3 90.44(13) 2_556 .
Ru4 Ru5 Cl3 180.0 . .
Ru5 Cl3 Ru5 180.0 5_566 .
C19 O1 Ru4 118.6(4) . .
C19 O2 Ru5 119.0(4) . .
C21 O3 Ru4 118.5(4) . .
C21 O4 Ru5 119.7(4) . .
O2 C19 O1 123.7(6) . .
O2 C19 C20 119.3(6) . .
O1 C19 C20 117.0(7) . .
O3 C21 O4 123.1(6) . .
O3 C21 C22 118.1(7) . .
O4 C21 C22 118.8(7) . .
C24 C23 Cl4 112.4(8) . .
C23 C24 Cl5 112.6(9) . .
C26 C25 Cl6 114.6(10) . .
C25 C26 Cl7 106.7(9) . .
C27 C27 C28 69.5(8) 6 .
C27 C27 Cl8 143.6(6) 6 .
C28 C27 Cl8 114.7(12) . .
C27 C28 C27 40.9(17) . 6
C27 C28 Cl9 114.6(14) . .
C27 C28 Cl9 114.6(14) 6 .
C29 C29 Cl10 140.2(5) 6_565 .

loop_
_geom_bond_atom_site_label_1
_geom_bond_atom_site_label_2
_geom_bond_distance
_geom_bond_site_symmetry_2
Ru1 N1 2.085(17) .
Ru1 N1 2.085(17) 6
Ru1 N5' 2.095(19) 5
Ru1 N5' 2.095(19) 2
Ru1 N5 2.129(18) 5
Ru1 N5 2.129(18) 2
Ru1 N1' 2.133(17) .
Ru1 N1' 2.133(17) 6
Ru1 Ru2 2.2924(8) .
Ru1 Cl1 2.544(2) .
Ru2 N7 1.998(11) 6
Ru2 N7 1.998(11) .
Ru2 N2 2.034(9) .
Ru2 N2 2.034(9) 6
Ru2 N4 2.051(9) 5
Ru2 N4 2.051(9) 2
Ru2 N7' 2.075(11) .
Ru2 N7' 2.075(11) 6
Ru2 Ru3 2.2832(6) .
Ru3 N3 2.072(7) 5
Ru3 N3 2.072(7) .
Ru3 N6 2.074(8) 5
Ru3 N6 2.074(8) .
Ru3 Ru2 2.2832(6) 5
N1 N1' 0.597(13) .
N1 C5 1.383(18) .
N1 C1 1.387(17) .
N1 C5' 1.631(19) .
N2 N2 1.15(2) 6
N2 C5 1.375(15) .
N2 C6 1.383(14) .
N2 C6 1.607(14) 6
N3 C6 1.365(12) 6
N3 C6 1.365(12) .
N3 C10 1.386(13) .
N3 C10 1.386(13) 6
N4 N4 1.27(2) 6
N4 C10 1.373(15) .
N4 C11 1.398(15) .
N4 C10 1.682(15) 6
N4 N7 1.844(15) 2
N4 Ru2 2.051(9) 5
N5 N5' 0.559(13) .
N5 C15 1.321(19) .
N5 C11 1.39(2) .
N5 C11' 1.594(19) .
N5 Ru1 2.129(18) 5
N6 C17 1.318(14) .
N6 C17 1.318(14) 2
N6 C17' 1.423(16) .
N6 C17' 1.423(16) 2
N7 N7' 1.226(15) .
N7 C17 1.388(17) .
N7 C11' 1.392(14) 2
N7 C17' 1.699(19) .
N7 N4 1.844(15) 2
N1' C1 1.300(17) .
N1' C5' 1.39(2) .
N1' C5 1.675(18) .
N5' C11' 1.34(2) .
N5' C15 1.384(18) .
N5' C11 1.62(2) .
N5' Ru1 2.095(19) 5
N7' C5' 1.389(15) .
N7' C17' 1.40(2) .
N7' C17 1.606(17) .
C1 C2 1.364(10) .
C2 C3' 1.31(3) .
C2 C3 1.46(2) .
C6 C6 0.58(2) 6
C6 C7 1.398(15) .
C6 C7 1.502(16) 6
C6 N2 1.607(14) 6
C7 C7 0.52(3) 6
C7 C8 1.366(15) .
C7 C6 1.502(16) 6
C8 C9 1.363(15) .
C8 C9 1.363(15) 6
C8 C7 1.366(15) 6
C9 C9 0.63(2) 6
C9 C10 1.405(17) .
C9 C10 1.563(17) 6
C10 C10 0.74(2) 6
C10 C9 1.563(17) 6
C10 N4 1.682(15) 6
C14 C13' 1.36(3) .
C14 C15 1.369(10) .
C14 C13 1.42(2) .
C16 C18' 1.34(3) .
C16 C18' 1.34(3) 2
C16 C18 1.42(2) .
C16 C18 1.42(2) 2
C3 C4 1.38(2) .
C4 C5 1.379(18) .
C11 C12 1.402(18) .
C12 C13 1.35(3) .
C17 C18 1.44(3) .
C3' C4' 1.39(3) .
C4' C5' 1.389(18) .
C11' N7 1.392(14) 2
C11' C12' 1.406(17) .
C12' C13' 1.42(2) .
C17' C18' 1.34(3) .
Ru4 O3 2.035(5) 2_556
Ru4 O3 2.035(5) .
Ru4 O1 2.038(4) .
Ru4 O1 2.038(4) 2_556
Ru4 Ru5 2.2841(11) .
Ru4 Cl2 2.483(3) .
Ru5 O4 2.014(4) .
Ru5 O4 2.014(4) 2_556
Ru5 O2 2.030(5) .
Ru5 O2 2.030(5) 2_556
Ru5 Cl3 2.5752(8) .
Cl3 Ru5 2.5752(8) 5_566
O1 C19 1.275(8) .
O2 C19 1.261(9) .
O3 C21 1.270(9) .
O4 C21 1.274(9) .
C19 C20 1.501(10) .
C21 C22 1.492(10) .
C23 C24 1.474(14) .
C23 Cl4 1.751(11) .
C24 Cl5 1.754(10) .
C25 C26 1.504(10) .
C25 Cl6 1.744(9) .
C26 Cl7 1.715(10) .
C27 C27 0.98(4) 6
C27 C28 1.40(3) .
C27 Cl8 1.759(19) .
C28 C27 1.40(3) 6
C28 Cl9 1.75(2) .
C29 C29 1.451(10) 6_565
C29 Cl10 1.623(8) .
